data_2213274
loop_
_publ_author_name
'Ming Li'
'Ju-Tang Sun'

_publ_section_title
(1-Ammonioethylidenediphosphonato-\k^2^<i>O</i>,<i>O</i>)(2,2'-bipyridyl-\k^2^<i>N</i>,<i>N</i>')chloridocopper(II)
_journal_coeditor_code DN2150
_journal_issue 5
_journal_name_full 'Acta Crystallographica Section E'
_journal_page_first m1370
_journal_page_last m1372
_journal_paper_doi 10.1107/S1600536807014626
_journal_volume 63
_journal_year 2007
_chemical_formula_iupac '[Cu (C2 H8 N O6 P2) Cl (C10 H8 N2)]'
_chemical_formula_moiety 'C12 H16 Cl Cu N3 O6 P2'
_chemical_formula_sum 'C12 H16 Cl Cu N3 O6 P2'
_chemical_formula_weight 459.21
_chemical_name_systematic
;
(1-Ammonioethylidenediphosphonato-\k^2^O,O)(2,2'-bipyridyl-
\k^2^N,N')chloridocopper(II)
;
_space_group_IT_number 14
_symmetry_cell_setting monoclinic
_symmetry_space_group_name_Hall '-P 2ybc'
_symmetry_space_group_name_H-M 'P 1 21/c 1'
_atom_sites_solution_hydrogens geom
_atom_sites_solution_primary direct
_atom_sites_solution_secondary difmap
_audit_creation_method 'WinGX routine CIF_UPDATE'
_cell_angle_alpha 90.00
_cell_angle_beta 108.3670(10)
_cell_angle_gamma 90.00
_cell_formula_units_Z 4
_cell_length_a 13.1203(12)
_cell_length_b 8.6490(8)
_cell_length_c 15.1501(14)
_cell_measurement_reflns_used 5692
_cell_measurement_temperature 293(2)
_cell_measurement_theta_max 29.66
_cell_measurement_theta_min 2.75
_cell_volume 1631.6(3)
_computing_cell_refinement 'SAINT (Bruker, 1997)'
_computing_data_collection 'SMART (Bruker, 1997)'
_computing_data_reduction SAINT
_computing_molecular_graphics 'SHELXTL (Bruker, 2000) and DIAMOND (Brandenburg, 1999)'
_computing_publication_material 'SHELXTL (Bruker, 2000)'
_computing_structure_refinement 'SHELXL97 (Sheldrick, 1997)'
_computing_structure_solution 'SHELXS97 (Sheldrick, 1997)'
_diffrn_ambient_temperature 293(2)
_diffrn_measured_fraction_theta_full 0.992
_diffrn_measured_fraction_theta_max 0.992
_diffrn_measurement_device_type 'Bruker SMART CCD area-detector'
_diffrn_measurement_method '\f and \w'
_diffrn_radiation_monochromator graphite
_diffrn_radiation_source 'fine-focus sealed tube'
_diffrn_radiation_type MoK\a
_diffrn_radiation_wavelength 0.71073
_diffrn_reflns_av_R_equivalents 0.0265
_diffrn_reflns_av_sigmaI/netI 0.0292
_diffrn_reflns_limit_h_max 17
_diffrn_reflns_limit_h_min -17
_diffrn_reflns_limit_k_max 8
_diffrn_reflns_limit_k_min -11
_diffrn_reflns_limit_l_max 18
_diffrn_reflns_limit_l_min -20
_diffrn_reflns_number 10176
_diffrn_reflns_theta_full 28.00
_diffrn_reflns_theta_max 28.00
_diffrn_reflns_theta_min 2.75
_diffrn_standards_decay_% 0
_diffrn_standards_interval_count 0
_diffrn_standards_number 0
_exptl_absorpt_coefficient_mu 1.736
_exptl_absorpt_correction_T_max 0.7013
_exptl_absorpt_correction_T_min 0.5660
_exptl_absorpt_correction_type multi-scan
_exptl_absorpt_process_details '(SADABS; Bruker, 2000)'
_exptl_crystal_colour blue
_exptl_crystal_density_diffrn 1.869
_exptl_crystal_density_method 'not measured'
_exptl_crystal_description block
_exptl_crystal_F_000 932
_exptl_crystal_size_max 0.37
_exptl_crystal_size_mid 0.30
_exptl_crystal_size_min 0.22
_refine_diff_density_max 0.791
_refine_diff_density_min -0.425
_refine_ls_extinction_method none
_refine_ls_goodness_of_fit_ref 1.041
_refine_ls_hydrogen_treatment constr
_refine_ls_matrix_type full
_refine_ls_number_parameters 230
_refine_ls_number_reflns 3913
_refine_ls_number_restraints 0
_refine_ls_restrained_S_all 1.041
_refine_ls_R_factor_all 0.0330
_refine_ls_R_factor_gt 0.0288
_refine_ls_shift/su_max 0.001
_refine_ls_shift/su_mean 0.000
_refine_ls_structure_factor_coef Fsqd
_refine_ls_weighting_details 'calc w = 1/[\s^2^(Fo^2^)+(0.0515P)^2^+0.4758P] where P=(Fo^2^+2Fc^2^)/3'
_refine_ls_weighting_scheme calc
_refine_ls_wR_factor_gt 0.0806
_refine_ls_wR_factor_ref 0.0831
_reflns_number_gt 3464
_reflns_number_total 3913
_reflns_threshold_expression I>2/s(I)
_cod_data_source_file dn2150.cif
_cod_data_source_block I
_cod_original_sg_symbol_H-M 'P 21/c'
_cod_database_code 2213274
_cod_database_fobs_code 2213274

loop_
_symmetry_equiv_pos_as_xyz
'x, y, z'
'-x, y+1/2, -z+1/2'
'-x, -y, -z'
'x, -y-1/2, z-1/2'

loop_
_atom_site_type_symbol
_atom_site_label
_atom_site_fract_x
_atom_site_fract_y
_atom_site_fract_z
_atom_site_U_iso_or_equiv
_atom_site_adp_type
_atom_site_calc_flag
_atom_site_refinement_flags
_atom_site_occupancy
Cu Cu1 0.307675(16) 0.39558(3) 0.374497(15) 0.02067(8) Uani d . 1
Cl Cl1 0.24366(4) 0.34511(8) 0.19990(3) 0.03700(14) Uani d . 1
P P1 0.08971(3) 0.44506(5) 0.41281(3) 0.01782(11) Uani d . 1
P P2 0.15828(4) 0.11431(5) 0.39659(3) 0.01934(11) Uani d . 1
C C1 0.04880(13) 0.2581(2) 0.35541(12) 0.0200(3) Uani d . 1
C C2 -0.05613(14) 0.2007(3) 0.36828(15) 0.0295(4) Uani d . 1
H H2A -0.1126 0.2733 0.3408 0.044 Uiso calc R 1
H H2B -0.0470 0.1909 0.4334 0.044 Uiso calc R 1
H H2C -0.0745 0.1018 0.3387 0.044 Uiso calc R 1
C C3 0.50084(16) 0.1896(2) 0.43177(14) 0.0306(4) Uani d . 1
H H3 0.4540 0.1127 0.4379 0.037 Uiso calc R 1
C C4 0.60815(17) 0.1534(3) 0.44955(16) 0.0377(5) Uani d . 1
H H4 0.6329 0.0536 0.4665 0.045 Uiso calc R 1
C C5 0.67774(16) 0.2683(3) 0.44161(15) 0.0391(5) Uani d . 1
H H5 0.7503 0.2469 0.4535 0.047 Uiso calc R 1
C C6 0.63884(16) 0.4145(3) 0.41591(15) 0.0337(5) Uani d . 1
H H6 0.6848 0.4934 0.4108 0.040 Uiso calc R 1
C C7 0.52942(14) 0.4434(2) 0.39749(12) 0.0246(4) Uani d . 1
C C8 0.47780(16) 0.5930(2) 0.36631(13) 0.0257(4) Uani d . 1
C C9 0.53033(17) 0.7204(3) 0.34524(15) 0.0336(5) Uani d . 1
H H9 0.6032 0.7158 0.3518 0.040 Uiso calc R 1
C C10 0.4727(2) 0.8533(3) 0.31455(15) 0.0366(5) Uani d . 1
H H10 0.5061 0.9388 0.2985 0.044 Uiso calc R 1
C C11 0.3654(2) 0.8600(3) 0.30747(15) 0.0360(5) Uani d . 1
H H11 0.3260 0.9502 0.2883 0.043 Uiso calc R 1
C C12 0.31765(16) 0.7290(2) 0.32957(14) 0.0295(4) Uani d . 1
H H12 0.2453 0.7323 0.3250 0.035 Uiso calc R 1
N N1 0.03066(12) 0.28119(19) 0.25291(10) 0.0221(3) Uani d . 1
H H1A 0.0155 0.1907 0.2237 0.033 Uiso calc R 1
H H1B 0.0897 0.3204 0.2446 0.033 Uiso calc R 1
H H1C -0.0239 0.3461 0.2299 0.033 Uiso calc R 1
N N2 0.46216(12) 0.3311(2) 0.40613(11) 0.0238(3) Uani d . 1
N N3 0.37242(13) 0.59814(18) 0.35726(11) 0.0236(3) Uani d . 1
O O1 0.17923(10) 0.50295(16) 0.37878(9) 0.0239(3) Uani d . 1
O O2 0.13159(11) 0.40716(16) 0.51785(9) 0.0258(3) Uani d . 1
H H2 0.0832 0.4200 0.5406 0.039 Uiso calc R 1
O O3 -0.00499(10) 0.55339(16) 0.38790(9) 0.0237(3) Uani d . 1
O O4 0.26414(10) 0.19749(15) 0.41368(10) 0.0259(3) Uani d . 1
O O5 0.13415(10) -0.01511(16) 0.32905(10) 0.0279(3) Uani d . 1
O O6 0.15002(11) 0.05167(17) 0.49147(9) 0.0293(3) Uani d . 1
H H6A 0.1710 0.1183 0.5317 0.044 Uiso calc R 1

loop_
_atom_site_aniso_label
_atom_site_aniso_U_11
_atom_site_aniso_U_22
_atom_site_aniso_U_33
_atom_site_aniso_U_12
_atom_site_aniso_U_13
_atom_site_aniso_U_23
Cu1 0.01553(13) 0.02104(13) 0.02617(13) -0.00238(8) 0.00761(9) -0.00095(8)
Cl1 0.0259(2) 0.0592(4) 0.0260(2) 0.0024(2) 0.00853(19) -0.0091(2)
P1 0.0156(2) 0.0185(2) 0.0204(2) 0.00078(16) 0.00718(16) -0.00016(16)
P2 0.0157(2) 0.0167(2) 0.0239(2) -0.00038(16) 0.00378(17) 0.00114(16)
C1 0.0167(8) 0.0193(8) 0.0237(8) -0.0003(6) 0.0060(6) 0.0009(6)
C2 0.0177(8) 0.0314(11) 0.0406(11) -0.0037(7) 0.0110(8) 0.0012(8)
C3 0.0255(10) 0.0286(10) 0.0361(10) 0.0005(8) 0.0075(8) -0.0027(8)
C4 0.0272(11) 0.0406(13) 0.0419(12) 0.0078(9) 0.0060(9) -0.0015(10)
C5 0.0173(9) 0.0575(15) 0.0398(11) 0.0038(9) 0.0052(8) -0.0026(11)
C6 0.0193(9) 0.0493(13) 0.0324(10) -0.0070(9) 0.0078(8) -0.0034(9)
C7 0.0188(8) 0.0331(10) 0.0220(8) -0.0060(7) 0.0068(7) -0.0047(7)
C8 0.0235(9) 0.0314(10) 0.0234(8) -0.0067(7) 0.0092(7) -0.0043(7)
C9 0.0313(10) 0.0385(12) 0.0348(10) -0.0138(9) 0.0157(8) -0.0034(9)
C10 0.0484(13) 0.0324(11) 0.0324(10) -0.0170(10) 0.0177(9) -0.0019(9)
C11 0.0502(13) 0.0251(10) 0.0346(10) -0.0035(9) 0.0162(10) 0.0030(9)
C12 0.0286(10) 0.0273(10) 0.0335(10) -0.0004(8) 0.0111(8) 0.0018(8)
N1 0.0200(7) 0.0217(7) 0.0218(7) 0.0017(6) 0.0026(6) -0.0017(6)
N2 0.0171(7) 0.0283(8) 0.0259(7) -0.0033(6) 0.0066(6) -0.0040(6)
N3 0.0212(8) 0.0247(8) 0.0262(8) -0.0043(6) 0.0093(6) -0.0011(6)
O1 0.0221(6) 0.0218(7) 0.0319(6) -0.0013(5) 0.0144(5) -0.0014(5)
O2 0.0206(6) 0.0355(8) 0.0214(6) 0.0034(5) 0.0068(5) 0.0015(5)
O3 0.0219(6) 0.0249(7) 0.0265(6) 0.0068(5) 0.0107(5) 0.0039(5)
O4 0.0168(6) 0.0222(7) 0.0367(7) -0.0013(5) 0.0056(5) 0.0034(5)
O5 0.0238(6) 0.0230(7) 0.0337(7) 0.0006(5) 0.0046(5) -0.0060(6)
O6 0.0302(7) 0.0279(7) 0.0281(7) -0.0023(6) 0.0068(6) 0.0055(6)

loop_
_atom_type_symbol
_atom_type_description
_atom_type_scat_dispersion_real
_atom_type_scat_dispersion_imag
_atom_type_scat_source
C C 0.0033 0.0016 'International Tables Vol C Tables 4.2.6.8 and 6.1.1.4'
H H 0.0000 0.0000 'International Tables Vol C Tables 4.2.6.8 and 6.1.1.4'
N N 0.0061 0.0033 'International Tables Vol C Tables 4.2.6.8 and 6.1.1.4'
O O 0.0106 0.0060 'International Tables Vol C Tables 4.2.6.8 and 6.1.1.4'
P P 0.1023 0.0942 'International Tables Vol C Tables 4.2.6.8 and 6.1.1.4'
Cl Cl 0.1484 0.1585 'International Tables Vol C Tables 4.2.6.8 and 6.1.1.4'
Cu Cu 0.3201 1.2651 'International Tables Vol C Tables 4.2.6.8 and 6.1.1.4'

loop_
_geom_angle_atom_site_label_1
_geom_angle_atom_site_label_2
_geom_angle_atom_site_label_3
_geom_angle
O1 Cu1 O4 93.97(5)
O1 Cu1 N3 89.67(6)
O4 Cu1 N3 169.57(6)
O1 Cu1 N2 160.93(6)
O4 Cu1 N2 93.06(6)
N3 Cu1 N2 80.58(7)
O1 Cu1 Cl1 96.37(4)
O4 Cu1 Cl1 97.63(4)
N3 Cu1 Cl1 91.67(5)
N2 Cu1 Cl1 100.24(5)
O3 P1 O1 112.17(8)
O3 P1 O2 112.78(7)
O1 P1 O2 111.07(8)
O3 P1 C1 109.54(8)
O1 P1 C1 105.87(8)
O2 P1 C1 104.90(8)
O5 P2 O4 117.54(8)
O5 P2 O6 108.05(8)
O4 P2 O6 109.37(8)
O5 P2 C1 107.47(8)
O4 P2 C1 108.12(8)
O6 P2 C1 105.65(8)
N1 C1 C2 108.49(14)
N1 C1 P1 107.41(12)
C2 C1 P1 111.46(13)
N1 C1 P2 106.83(11)
C2 C1 P2 111.81(13)
P1 C1 P2 110.61(9)
C1 C2 H2A 109.5
C1 C2 H2B 109.5
H2A C2 H2B 109.5
C1 C2 H2C 109.5
H2A C2 H2C 109.5
H2B C2 H2C 109.5
N2 C3 C4 122.3(2)
N2 C3 H3 118.8
C4 C3 H3 118.8
C5 C4 C3 118.7(2)
C5 C4 H4 120.6
C3 C4 H4 120.6
C6 C5 C4 119.4(2)
C6 C5 H5 120.3
C4 C5 H5 120.3
C5 C6 C7 119.2(2)
C5 C6 H6 120.4
C7 C6 H6 120.4
N2 C7 C6 121.1(2)
N2 C7 C8 114.67(16)
C6 C7 C8 124.26(18)
N3 C8 C9 121.23(19)
N3 C8 C7 114.61(16)
C9 C8 C7 124.14(18)
C10 C9 C8 118.8(2)
C10 C9 H9 120.6
C8 C9 H9 120.6
C9 C10 C11 120.0(2)
C9 C10 H10 120.0
C11 C10 H10 120.0
C10 C11 C12 118.4(2)
C10 C11 H11 120.8
C12 C11 H11 120.8
N3 C12 C11 121.96(19)
N3 C12 H12 119.0
C11 C12 H12 119.0
C1 N1 H1A 109.5
C1 N1 H1B 109.5
H1A N1 H1B 109.5
C1 N1 H1C 109.5
H1A N1 H1C 109.5
H1B N1 H1C 109.5
C3 N2 C7 119.28(17)
C3 N2 Cu1 125.91(13)
C7 N2 Cu1 114.79(13)
C12 N3 C8 119.57(16)
C12 N3 Cu1 125.09(13)
C8 N3 Cu1 115.01(13)
P1 O1 Cu1 129.00(8)
P1 O2 H2 109.5
P2 O4 Cu1 134.81(8)
P2 O6 H6A 109.5

loop_
_geom_bond_atom_site_label_1
_geom_bond_atom_site_label_2
_geom_bond_distance
Cu1 O1 1.9431(13)
Cu1 O4 1.9564(13)
Cu1 N3 1.9997(16)
Cu1 N2 2.0093(15)
Cu1 Cl1 2.5481(6)
P1 O3 1.5062(13)
P1 O1 1.5092(12)
P1 O2 1.5462(14)
P1 C1 1.8341(19)
P2 O5 1.4820(14)
P2 O4 1.5123(13)
P2 O6 1.5715(14)
P2 C1 1.8534(18)
C1 N1 1.508(2)
C1 C2 1.533(2)
C2 H2A 0.9600
C2 H2B 0.9600
C2 H2C 0.9600
C3 N2 1.334(3)
C3 C4 1.383(3)
C3 H3 0.9300
C4 C5 1.380(3)
C4 H4 0.9300
C5 C6 1.373(3)
C5 H5 0.9300
C6 C7 1.396(3)
C6 H6 0.9300
C7 N2 1.346(2)
C7 C8 1.468(3)
C8 N3 1.346(2)
C8 C9 1.389(3)
C9 C10 1.374(3)
C9 H9 0.9300
C10 C11 1.380(3)
C10 H10 0.9300
C11 C12 1.385(3)
C11 H11 0.9300
C12 N3 1.336(3)
C12 H12 0.9300
N1 H1A 0.8900
N1 H1B 0.8900
N1 H1C 0.8900
O2 H2 0.8200
O6 H6A 0.8200

loop_
_geom_hbond_atom_site_label_D
_geom_hbond_atom_site_label_H
_geom_hbond_atom_site_label_A
_geom_hbond_site_symmetry_A
_geom_hbond_distance_DH
_geom_hbond_distance_HA
_geom_hbond_distance_DA
_geom_hbond_angle_DHA
N1 H1A O3 2_545 0.89 2.04 2.845(2) 150.7
N1 H1B Cl1 . 0.89 2.33 3.1899(16) 161.3
N1 H1C O5 2 0.89 1.88 2.762(2) 174.2
O2 H2 O3 3_566 0.82 1.73 2.5316(18) 167.0
O6 H6A Cl1 4_566 0.82 2.44 3.1357(15) 142.6
O6 H6A O2 . 0.82 2.55 3.120(2) 128.0
